data_7007964
loop_
_publ_author_name
'Alcock, Nathaniel W.'
'Clarkson, Guy'
'Glover, Peter B.'
'Lawrance, Geoffrey A.'
'Moore, Peter'
'Napitupulu, Mery'

_publ_section_title
;
 Complexes of 2,6-bis[N-(2'-pyridylmethyl)carbamyl]pyridine: formation
 of mononuclear complexes, and self-assembly of double helical
 dinuclear and tetranuclear copper(II) and trinuclear nickel(II)
 complexes.
;
_journal_issue 3
_journal_name_full 'Dalton transactions (Cambridge, England : 2003)'
_journal_page_first 518
_journal_page_last 527
_journal_paper_doi 10.1039/b414251a
_journal_year 2005
_chemical_formula_sum 'C19 H15 N5 Ni O2'
_chemical_formula_weight 404.07
_chemical_name_systematic
;
?
;
_space_group_IT_number 14
_symmetry_cell_setting monoclinic
_symmetry_space_group_name_Hall '-P 2ybc'
_symmetry_space_group_name_H-M 'P 1 21/c 1'
_atom_sites_solution_hydrogens geom
_atom_sites_solution_primary direct
_atom_sites_solution_secondary difmap
_audit_creation_method SHELXL-97
_cell_angle_alpha 90.00
_cell_angle_beta 90.0290(10)
_cell_angle_gamma 90.00
_cell_formula_units_Z 4
_cell_length_a 7.1769(4)
_cell_length_b 21.8946(13)
_cell_length_c 10.2138(6)
_cell_measurement_reflns_used 4539
_cell_measurement_temperature 180(2)
_cell_measurement_theta_max 20
_cell_measurement_theta_min 3
_cell_volume 1604.95(16)
_computing_cell_refinement 'SAINT (Siemens, 1995)'
_computing_data_collection 'SMART (Siemens, 1994)'
_computing_data_reduction 'SAINT (Siemens, 1995)'
_computing_molecular_graphics 'SHELXTL (Sheldrick, 1997)'
_computing_publication_material 'SHELXTL (Sheldrick, 1997)'
_computing_structure_refinement 'SHELXL-97 (Sheldrick, 1997)'
_computing_structure_solution 'SHELXS-97 (Sheldrick, 1990)'
_diffrn_ambient_temperature 180(2)
_diffrn_detector_area_resol_mean 8.192
_diffrn_measured_fraction_theta_full 0.912
_diffrn_measured_fraction_theta_max 0.912
_diffrn_measurement_device_type 'Siemens SMART diffractometer'
_diffrn_measurement_method '\w scans'
_diffrn_radiation_monochromator graphite
_diffrn_radiation_source 'fine-focus sealed tube'
_diffrn_radiation_type MoK\a
_diffrn_radiation_wavelength 0.71073
_diffrn_reflns_av_R_equivalents 0.0500
_diffrn_reflns_av_sigmaI/netI 0.0785
_diffrn_reflns_limit_h_max 9
_diffrn_reflns_limit_h_min -9
_diffrn_reflns_limit_k_max 30
_diffrn_reflns_limit_k_min -28
_diffrn_reflns_limit_l_max 8
_diffrn_reflns_limit_l_min -13
_diffrn_reflns_number 10218
_diffrn_reflns_theta_full 29.14
_diffrn_reflns_theta_max 29.14
_diffrn_reflns_theta_min 1.86
_diffrn_standards_decay_% nil
_exptl_absorpt_coefficient_mu 1.236
_exptl_absorpt_correction_T_max 0.93
_exptl_absorpt_correction_T_min 0.69
_exptl_absorpt_correction_type multi-scan
_exptl_absorpt_process_details 'SADABS (Sheldrick, 1996)'
_exptl_crystal_colour red
_exptl_crystal_density_diffrn 1.672
_exptl_crystal_density_method 'not measured'
_exptl_crystal_description plate
_exptl_crystal_F_000 832
_exptl_crystal_size_max 0.40
_exptl_crystal_size_mid 0.15
_exptl_crystal_size_min 0.15
_refine_diff_density_max 0.372
_refine_diff_density_min -0.451
_refine_diff_density_rms 0.089
_refine_ls_extinction_method none
_refine_ls_goodness_of_fit_ref 1.003
_refine_ls_hydrogen_treatment mixed
_refine_ls_matrix_type full
_refine_ls_number_parameters 244
_refine_ls_number_reflns 3941
_refine_ls_number_restraints 0
_refine_ls_restrained_S_all 1.003
_refine_ls_R_factor_all 0.0909
_refine_ls_R_factor_gt 0.0465
_refine_ls_shift/su_max 0.016
_refine_ls_shift/su_mean 0.002
_refine_ls_structure_factor_coef Fsqd
_refine_ls_weighting_details 'calc w=1/[\s^2^(Fo^2^)+(0.0371P)^2^+0.3256P] where P=(Fo^2^+2Fc^2^)/3'
_refine_ls_weighting_scheme calc
_refine_ls_wR_factor_gt 0.0811
_refine_ls_wR_factor_ref 0.0942
_reflns_number_gt 2688
_reflns_number_total 3941
_reflns_threshold_expression >2sigma(I)
_cod_data_source_file b414251a.txt
_cod_data_source_block nipyb
_cod_depositor_comments
;
The following automatic conversions were performed:
'_symmetry_cell_setting' value 'Monoclinic' changed to 'monoclinic'
according to '/home/saulius/struct/CIF-dictionaries/cif_core.dic'
dictionary named 'cif_core.dic' version 2.4.1 from
2010-06-29.

'_geom_bond_publ_flag' value 'Y' changed to 'y' according to
'/home/saulius/struct/CIF-dictionaries/cif_core.dic' dictionary named
'cif_core.dic' version 2.4.1 from 2010-06-29.

Automatic conversion script
Id: cif_fix_enum 1527 2010-12-29 10:47:43Z saulius 
;
_cod_original_sg_symbol_H-M P2(1)/c
_cod_database_code 7007964

loop_
_symmetry_equiv_pos_as_xyz
'x, y, z'
'-x, y+1/2, -z+1/2'
'-x, -y, -z'
'x, -y-1/2, z-1/2'

loop_
_atom_site_label
_atom_site_type_symbol
_atom_site_fract_x
_atom_site_fract_y
_atom_site_fract_z
_atom_site_U_iso_or_equiv
_atom_site_adp_type
_atom_site_occupancy
_atom_site_symmetry_multiplicity
_atom_site_calc_flag
_atom_site_refinement_flags
_atom_site_disorder_assembly
_atom_site_disorder_group
Ni1 Ni 0.18850(5) 0.452999(16) 0.54301(4) 0.01657(11) Uani 1 1 d . . .
N1 N 0.2777(3) 0.50720(10) 0.4078(2) 0.0171(5) Uani 1 1 d . . .
C2 C 0.2950(4) 0.49726(13) 0.2774(3) 0.0210(6) Uani 1 1 d . . .
H2A H 0.2634 0.4581 0.2443 0.025 Uiso 1 1 calc R . .
C3 C 0.3555(4) 0.54045(14) 0.1909(3) 0.0253(7) Uani 1 1 d . . .
H3A H 0.3623 0.5316 0.1000 0.030 Uiso 1 1 calc R . .
C4 C 0.4067(4) 0.59722(14) 0.2377(3) 0.0255(7) Uani 1 1 d . . .
H4A H 0.4509 0.6279 0.1797 0.031 Uiso 1 1 calc R . .
C5 C 0.3924(4) 0.60878(14) 0.3710(3) 0.0234(7) Uani 1 1 d . . .
H5A H 0.4274 0.6475 0.4050 0.028 Uiso 1 1 calc R . .
C6 C 0.3271(4) 0.56374(12) 0.4540(3) 0.0175(6) Uani 1 1 d . . .
C7 C 0.3092(4) 0.57339(12) 0.5978(3) 0.0186(6) Uani 1 1 d . . .
H7A H 0.4326 0.5822 0.6368 0.022 Uiso 1 1 calc R . .
H7B H 0.2253 0.6083 0.6159 0.022 Uiso 1 1 calc R . .
N8 N 0.2329(3) 0.51777(10) 0.6527(2) 0.0196(5) Uani 1 1 d . . .
C9 C 0.2066(4) 0.51160(13) 0.7819(3) 0.0201(6) Uani 1 1 d . . .
O10 O 0.2300(3) 0.54977(9) 0.8690(2) 0.0302(5) Uani 1 1 d . . .
C11 C 0.1414(4) 0.44738(13) 0.8087(3) 0.0196(6) Uani 1 1 d . . .
N12 N 0.1240(3) 0.41561(10) 0.6971(2) 0.0175(5) Uani 1 1 d . . .
C13 C 0.0722(4) 0.35707(13) 0.6953(3) 0.0185(6) Uani 1 1 d . . .
C14 C 0.0360(4) 0.32682(14) 0.8116(3) 0.0247(7) Uani 1 1 d . . .
H14A H -0.0005 0.2851 0.8112 0.030 Uiso 1 1 calc R . .
C15 C 0.0540(4) 0.35843(14) 0.9285(3) 0.0264(7) Uani 1 1 d . . .
H15A H 0.0308 0.3383 1.0093 0.032 Uiso 1 1 calc R . .
C16 C 0.1059(4) 0.41945(15) 0.9274(3) 0.0252(7) Uani 1 1 d . . .
H16A H 0.1168 0.4417 1.0069 0.030 Uiso 1 1 calc R . .
C17 C 0.0638(4) 0.33272(13) 0.5584(3) 0.0220(7) Uani 1 1 d . . .
O18 O 0.0067(3) 0.27994(9) 0.5366(2) 0.0305(5) Uani 1 1 d . . .
N19 N 0.1220(3) 0.37448(11) 0.4702(2) 0.0186(5) Uani 1 1 d . . .
C20 C 0.1160(4) 0.35328(13) 0.3338(3) 0.0210(7) Uani 1 1 d . . .
H20A H 0.0779 0.3876 0.2767 0.025 Uiso 1 1 calc R . .
H20B H 0.0208 0.3208 0.3256 0.025 Uiso 1 1 calc R . .
C21 C 0.3021(4) 0.32869(13) 0.2868(3) 0.0209(7) Uani 1 1 d . . .
N22 N 0.3637(4) 0.35095(11) 0.1721(2) 0.0249(6) Uani 1 1 d . . .
C23 C 0.5271(5) 0.32932(15) 0.1284(3) 0.0300(8) Uani 1 1 d . . .
H23A H 0.5716 0.3444 0.0470 0.036 Uiso 1 1 calc R . .
C24 C 0.6352(4) 0.28690(14) 0.1929(3) 0.0289(8) Uani 1 1 d . . .
H24A H 0.7494 0.2728 0.1570 0.035 Uiso 1 1 calc R . .
C25 C 0.5705(4) 0.26561(14) 0.3121(3) 0.0283(8) Uani 1 1 d . . .
H25A H 0.6417 0.2369 0.3608 0.034 Uiso 1 1 calc R . .
C26 C 0.4020(4) 0.28628(13) 0.3600(3) 0.0253(7) Uani 1 1 d . . .
H26A H 0.3552 0.2718 0.4412 0.030 Uiso 1 1 calc R . .

loop_
_atom_site_aniso_label
_atom_site_aniso_U_11
_atom_site_aniso_U_22
_atom_site_aniso_U_33
_atom_site_aniso_U_23
_atom_site_aniso_U_13
_atom_site_aniso_U_12
Ni1 0.01782(18) 0.01711(19) 0.01479(19) -0.00030(18) 0.00005(14) -0.00053(17)
N1 0.0154(12) 0.0201(13) 0.0158(12) 0.0004(10) -0.0033(10) 0.0025(10)
C2 0.0212(15) 0.0221(15) 0.0198(16) -0.0014(13) -0.0012(13) 0.0035(12)
C3 0.0269(16) 0.0331(18) 0.0160(15) 0.0016(14) 0.0011(13) 0.0048(14)
C4 0.0313(18) 0.0239(17) 0.0213(17) 0.0078(14) 0.0026(14) 0.0007(14)
C5 0.0220(16) 0.0205(16) 0.0277(18) 0.0024(14) 0.0002(14) 0.0004(13)
C6 0.0126(13) 0.0193(14) 0.0205(15) 0.0003(12) -0.0015(12) 0.0038(11)
C7 0.0202(15) 0.0150(14) 0.0207(16) -0.0015(12) 0.0011(13) 0.0009(12)
N8 0.0249(14) 0.0162(12) 0.0178(13) -0.0014(10) 0.0009(11) -0.0002(10)
C9 0.0211(15) 0.0218(16) 0.0175(15) -0.0020(13) -0.0008(13) 0.0022(12)
O10 0.0427(13) 0.0259(12) 0.0218(11) -0.0068(10) 0.0030(10) -0.0056(11)
C11 0.0182(14) 0.0231(16) 0.0176(14) -0.0011(13) 0.0013(12) 0.0047(13)
N12 0.0165(12) 0.0169(12) 0.0192(13) 0.0015(10) 0.0004(10) 0.0018(10)
C13 0.0142(14) 0.0171(15) 0.0241(16) 0.0021(12) 0.0017(13) 0.0018(12)
C14 0.0216(16) 0.0230(16) 0.0295(18) 0.0051(14) -0.0008(14) -0.0012(13)
C15 0.0258(17) 0.0318(18) 0.0217(17) 0.0101(14) -0.0015(14) -0.0025(14)
C16 0.0267(17) 0.0333(18) 0.0156(16) 0.0047(14) -0.0001(13) -0.0016(14)
C17 0.0194(15) 0.0224(16) 0.0243(17) -0.0006(13) 0.0014(13) 0.0007(13)
O18 0.0379(13) 0.0206(12) 0.0329(13) -0.0040(10) 0.0058(11) -0.0091(10)
N19 0.0172(12) 0.0207(13) 0.0180(13) -0.0016(10) 0.0004(10) -0.0017(10)
C20 0.0205(15) 0.0199(15) 0.0225(16) -0.0047(13) -0.0029(13) -0.0002(12)
C21 0.0218(15) 0.0215(15) 0.0195(16) -0.0075(13) -0.0016(13) -0.0009(13)
N22 0.0270(14) 0.0288(15) 0.0187(14) -0.0040(11) -0.0015(12) 0.0017(12)
C23 0.0379(19) 0.0358(19) 0.0164(16) -0.0048(14) 0.0050(15) -0.0017(16)
C24 0.0252(17) 0.0270(18) 0.0345(19) -0.0065(15) 0.0044(15) 0.0032(14)
C25 0.0279(17) 0.0213(16) 0.036(2) 0.0015(15) 0.0005(16) 0.0049(14)
C26 0.0282(17) 0.0220(16) 0.0257(17) 0.0037(14) 0.0044(14) 0.0001(13)

loop_
_atom_type_symbol
_atom_type_description
_atom_type_scat_dispersion_real
_atom_type_scat_dispersion_imag
_atom_type_scat_source
C C 0.0033 0.0016 'International Tables Vol C Tables 4.2.6.8 and 6.1.1.4'
H H 0.0000 0.0000 'International Tables Vol C Tables 4.2.6.8 and 6.1.1.4'
N N 0.0061 0.0033 'International Tables Vol C Tables 4.2.6.8 and 6.1.1.4'
O O 0.0106 0.0060 'International Tables Vol C Tables 4.2.6.8 and 6.1.1.4'
Ni Ni 0.3393 1.1124 'International Tables Vol C Tables 4.2.6.8 and 6.1.1.4'

loop_
_geom_angle_atom_site_label_1
_geom_angle_atom_site_label_2
_geom_angle_atom_site_label_3
_geom_angle
_geom_angle_site_symmetry_1
_geom_angle_site_symmetry_3
_geom_angle_publ_flag
N12 Ni1 N8 82.22(10) . . y
N12 Ni1 N1 166.52(10) . . y
N8 Ni1 N1 84.51(10) . . y
N12 Ni1 N19 82.59(10) . . y
N8 Ni1 N19 164.80(10) . . y
N1 Ni1 N19 110.69(10) . . y
C2 N1 C6 117.3(3) . . ?
C2 N1 Ni1 129.4(2) . . ?
C6 N1 Ni1 113.24(18) . . ?
C3 C2 N1 123.7(3) . . ?
C2 C3 C4 118.9(3) . . ?
C3 C4 C5 118.9(3) . . ?
C6 C5 C4 119.8(3) . . ?
N1 C6 C5 121.4(3) . . ?
N1 C6 C7 116.4(2) . . ?
C5 C6 C7 122.2(3) . . ?
N8 C7 C6 107.2(2) . . ?
C9 N8 C7 121.3(2) . . ?
C9 N8 Ni1 119.9(2) . . ?
C7 N8 Ni1 118.60(18) . . ?
O10 C9 N8 128.6(3) . . ?
O10 C9 C11 123.0(3) . . ?
N8 C9 C11 108.4(2) . . ?
N12 C11 C16 119.9(3) . . ?
N12 C11 C9 111.0(2) . . ?
C16 C11 C9 129.0(3) . . ?
C13 N12 C11 122.4(3) . . ?
C13 N12 Ni1 119.2(2) . . ?
C11 N12 Ni1 118.32(19) . . ?
N12 C13 C14 120.0(3) . . ?
N12 C13 C17 111.4(2) . . ?
C14 C13 C17 128.5(3) . . ?
C13 C14 C15 118.9(3) . . ?
C14 C15 C16 119.9(3) . . ?
C11 C16 C15 118.9(3) . . ?
O18 C17 N19 127.6(3) . . ?
O18 C17 C13 120.7(3) . . ?
N19 C17 C13 111.7(2) . . ?
C17 N19 C20 114.2(2) . . ?
C17 N19 Ni1 114.92(19) . . ?
C20 N19 Ni1 130.77(19) . . ?
N19 C20 C21 112.7(2) . . ?
N22 C21 C26 122.7(3) . . ?
N22 C21 C20 115.9(3) . . ?
C26 C21 C20 121.4(3) . . ?
C21 N22 C23 116.7(3) . . ?
N22 C23 C24 124.8(3) . . ?
C23 C24 C25 117.3(3) . . ?
C24 C25 C26 119.7(3) . . ?
C25 C26 C21 118.7(3) . . ?

loop_
_geom_bond_atom_site_label_1
_geom_bond_atom_site_label_2
_geom_bond_distance
_geom_bond_site_symmetry_2
_geom_bond_publ_flag
Ni1 N12 1.834(2) . y
Ni1 N8 1.835(2) . y
Ni1 N1 1.930(2) . y
Ni1 N19 1.933(2) . y
N1 C2 1.356(4) . ?
N1 C6 1.371(3) . ?
C2 C3 1.365(4) . ?
C3 C4 1.381(4) . ?
C4 C5 1.389(4) . ?
C5 C6 1.383(4) . ?
C6 C7 1.489(4) . ?
C7 N8 1.448(3) . ?
N8 C9 1.340(4) . ?
C9 O10 1.232(3) . ?
C9 C11 1.507(4) . ?
C11 N12 1.341(4) . ?
C11 C16 1.382(4) . ?
N12 C13 1.335(3) . ?
C13 C14 1.384(4) . ?
C13 C17 1.498(4) . ?
C14 C15 1.386(4) . ?
C15 C16 1.387(4) . ?
C17 O18 1.246(3) . ?
C17 N19 1.350(4) . ?
N19 C20 1.469(4) . ?
C20 C21 1.518(4) . ?
C21 N22 1.344(4) . ?
C21 C26 1.390(4) . ?
N22 C23 1.341(4) . ?
C23 C24 1.377(4) . ?
C24 C25 1.384(4) . ?
C25 C26 1.381(4) . ?
